data_2234463
loop_
_publ_author_name
'Al-Youbi, Abdulrahman O.'
'Asiri, Abdullah M.'
'Faidallah, Hassan M.'
'Ng, Seik Weng'
'Tiekink, Edward R. T.'

_publ_section_title
;
 3,5-Dimethyl-1-phenyl-1<i>H</i>-pyrazole-4-carbaldehyde
;
_journal_coeditor_code XU5480
_journal_issue 4
_journal_name_full 'Acta Crystallographica Section E'
_journal_page_first o1051
_journal_paper_doi 10.1107/S1600536812010240
_journal_volume 68
_journal_year 2012
_chemical_formula_iupac 'C12 H12 N2 O'
_chemical_formula_moiety 'C12 H12 N2 O'
_chemical_formula_sum 'C12 H12 N2 O'
_chemical_formula_weight 200.24
_chemical_name_systematic
;
3,5-Dimethyl-1-phenyl-1<i>H</i>-pyrazole-4-carbaldehyde
;
_space_group_IT_number 14
_symmetry_cell_setting monoclinic
_symmetry_space_group_name_Hall '-P 2ybc'
_symmetry_space_group_name_H-M 'P 1 21/c 1'
_atom_sites_solution_hydrogens geom
_atom_sites_solution_primary direct
_atom_sites_solution_secondary difmap
_audit_creation_method SHELXL-97
_cell_angle_alpha 90.00
_cell_angle_beta 94.785(5)
_cell_angle_gamma 90.00
_cell_formula_units_Z 4
_cell_length_a 6.6264(4)
_cell_length_b 6.7497(4)
_cell_length_c 22.6203(12)
_cell_measurement_reflns_used 2660
_cell_measurement_temperature 100(2)
_cell_measurement_theta_max 27.4991
_cell_measurement_theta_min 2.7053
_cell_volume 1008.19(10)
_computing_cell_refinement 'CrysAlis PRO (Agilent, 2011)'
_computing_data_collection 'CrysAlis PRO (Agilent, 2011)'
_computing_data_reduction 'CrysAlis PRO (Agilent, 2011)'
_computing_molecular_graphics 'ORTEP-3 (Farrugia, 1997) and DIAMOND (Brandenburg, 2006)'
_computing_publication_material 'publCIF (Westrip, 2010)'
_computing_structure_refinement 'SHELXL97 (Sheldrick, 2008)'
_computing_structure_solution 'SHELXS97 (Sheldrick, 2008)'
_diffrn_ambient_temperature 100(2)
_diffrn_detector_area_resol_mean 10.4041
_diffrn_measured_fraction_theta_full 0.999
_diffrn_measured_fraction_theta_max 0.999
_diffrn_measurement_device_type 'Agilent SuperNova Dual diffractometer with an Atlas detector'
_diffrn_measurement_method '\w scan'
_diffrn_radiation_monochromator Mirror
_diffrn_radiation_source 'SuperNova (Mo) X-ray Source'
_diffrn_radiation_type MoK\a
_diffrn_radiation_wavelength 0.71073
_diffrn_reflns_av_R_equivalents 0.0346
_diffrn_reflns_av_sigmaI/netI 0.0441
_diffrn_reflns_limit_h_max 8
_diffrn_reflns_limit_h_min -8
_diffrn_reflns_limit_k_max 6
_diffrn_reflns_limit_k_min -8
_diffrn_reflns_limit_l_max 29
_diffrn_reflns_limit_l_min -29
_diffrn_reflns_number 6376
_diffrn_reflns_theta_full 27.56
_diffrn_reflns_theta_max 27.56
_diffrn_reflns_theta_min 3.08
_diffrn_standards_decay_% 0
_diffrn_standards_interval_count 0
_diffrn_standards_interval_time 0
_diffrn_standards_number 0
_exptl_absorpt_coefficient_mu 0.086
_exptl_absorpt_correction_T_max 0.9957
_exptl_absorpt_correction_T_min 0.9788
_exptl_absorpt_correction_type multi-scan
_exptl_absorpt_process_details '(CrysAlis PRO; Agilent, 2011)'
_exptl_crystal_colour colourless
_exptl_crystal_density_diffrn 1.319
_exptl_crystal_density_method 'not measured'
_exptl_crystal_description prism
_exptl_crystal_F_000 424
_exptl_crystal_size_max 0.25
_exptl_crystal_size_mid 0.15
_exptl_crystal_size_min 0.05
_refine_diff_density_max 0.433
_refine_diff_density_min -0.305
_refine_ls_extinction_method none
_refine_ls_goodness_of_fit_ref 1.226
_refine_ls_hydrogen_treatment constr
_refine_ls_matrix_type full
_refine_ls_number_parameters 138
_refine_ls_number_reflns 2335
_refine_ls_number_restraints 0
_refine_ls_restrained_S_all 1.226
_refine_ls_R_factor_all 0.0925
_refine_ls_R_factor_gt 0.0800
_refine_ls_shift/su_max 0.001
_refine_ls_shift/su_mean 0.001
_refine_ls_structure_factor_coef Fsqd
_refine_ls_weighting_details 'calc w=1/[\s^2^(Fo^2^)+(0.0317P)^2^+2.9806P] where P=(Fo^2^+2Fc^2^)/3'
_refine_ls_weighting_scheme calc
_refine_ls_wR_factor_gt 0.1886
_refine_ls_wR_factor_ref 0.1942
_reflns_number_gt 1951
_reflns_number_total 2335
_reflns_threshold_expression I>2\s(I)
_cod_data_source_file xu5480.cif
_cod_data_source_block I
_cod_original_sg_symbol_H-M 'P 21/c'
_cod_database_code 2234463
_cod_database_fobs_code 2234463

loop_
_symmetry_equiv_pos_as_xyz
'x, y, z'
'-x, y+1/2, -z+1/2'
'-x, -y, -z'
'x, -y-1/2, z-1/2'

loop_
_atom_site_type_symbol
_atom_site_label
_atom_site_fract_x
_atom_site_fract_y
_atom_site_fract_z
_atom_site_U_iso_or_equiv
_atom_site_adp_type
_atom_site_calc_flag
_atom_site_refinement_flags
_atom_site_occupancy
_atom_site_symmetry_multiplicity
O O1 0.2480(3) 0.6126(4) 0.58330(9) 0.0215(5) Uani d . 1 1
N N1 0.2395(4) 0.2683(4) 0.40971(10) 0.0148(5) Uani d . 1 1
N N2 0.2307(4) 0.1335(4) 0.45524(11) 0.0195(6) Uani d . 1 1
C C1 0.2332(6) 0.1451(5) 0.56361(14) 0.0276(8) Uani d . 1 1
H H1A 0.1190 0.0526 0.5626 0.041 Uiso calc R 1 1
H H1B 0.2177 0.2463 0.5940 0.041 Uiso calc R 1 1
H H1C 0.3600 0.0727 0.5730 0.041 Uiso calc R 1 1
C C2 0.2378(5) 0.2431(5) 0.50395(13) 0.0172(6) Uani d . 1 1
C C3 0.2500(4) 0.4477(5) 0.49014(13) 0.0148(6) Uani d . 1 1
C C4 0.2499(4) 0.4563(5) 0.42869(13) 0.0153(6) Uani d . 1 1
C C5 0.2611(6) 0.6283(5) 0.38750(14) 0.0236(7) Uani d . 1 1
H H5A 0.1524 0.6179 0.3555 0.035 Uiso calc R 1 1
H H5B 0.3925 0.6280 0.3706 0.035 Uiso calc R 1 1
H H5C 0.2456 0.7519 0.4094 0.035 Uiso calc R 1 1
C C6 0.2550(4) 0.6179(5) 0.52932(13) 0.0167(6) Uani d . 1 1
H H6 0.2644 0.7448 0.5116 0.020 Uiso calc R 1 1
C C7 0.2304(4) 0.1953(4) 0.34975(12) 0.0143(6) Uani d . 1 1
C C8 0.4000(5) 0.2103(5) 0.31798(14) 0.0208(7) Uani d . 1 1
H H8 0.5214 0.2683 0.3354 0.025 Uiso calc R 1 1
C C9 0.3893(5) 0.1389(5) 0.25999(14) 0.0235(7) Uani d . 1 1
H H9 0.5033 0.1502 0.2374 0.028 Uiso calc R 1 1
C C10 0.2120(5) 0.0509(5) 0.23500(13) 0.0203(7) Uani d . 1 1
H H10 0.2060 0.0009 0.1956 0.024 Uiso calc R 1 1
C C11 0.0447(5) 0.0363(5) 0.26753(13) 0.0182(6) Uani d . 1 1
H H11 -0.0756 -0.0246 0.2505 0.022 Uiso calc R 1 1
C C12 0.0520(5) 0.1106(4) 0.32508(13) 0.0165(6) Uani d . 1 1
H H12 -0.0636 0.1034 0.3472 0.020 Uiso calc R 1 1

loop_
_atom_site_aniso_label
_atom_site_aniso_U_11
_atom_site_aniso_U_22
_atom_site_aniso_U_33
_atom_site_aniso_U_12
_atom_site_aniso_U_13
_atom_site_aniso_U_23
O1 0.0239(11) 0.0255(12) 0.0150(10) -0.0002(10) 0.0007(8) -0.0037(9)
N1 0.0210(12) 0.0131(12) 0.0105(11) -0.0012(10) 0.0024(9) 0.0006(9)
N2 0.0305(14) 0.0157(13) 0.0126(12) -0.0021(11) 0.0031(10) 0.0009(10)
C1 0.048(2) 0.0210(17) 0.0140(15) -0.0048(16) 0.0052(14) 0.0023(13)
C2 0.0219(15) 0.0166(14) 0.0134(14) -0.0009(12) 0.0020(11) 0.0008(11)
C3 0.0144(13) 0.0171(14) 0.0133(13) -0.0012(12) 0.0031(10) -0.0005(11)
C4 0.0157(13) 0.0157(15) 0.0140(14) -0.0013(12) -0.0020(11) 0.0000(11)
C5 0.0401(19) 0.0145(15) 0.0160(15) -0.0003(15) 0.0016(13) -0.0004(12)
C6 0.0170(14) 0.0173(15) 0.0157(14) -0.0012(12) 0.0012(11) -0.0024(12)
C7 0.0218(14) 0.0092(13) 0.0118(13) 0.0006(11) 0.0004(11) 0.0001(10)
C8 0.0211(15) 0.0238(16) 0.0175(15) -0.0033(13) 0.0017(12) -0.0043(13)
C9 0.0230(15) 0.0280(18) 0.0205(15) -0.0003(14) 0.0075(12) -0.0071(14)
C10 0.0298(17) 0.0183(15) 0.0129(14) 0.0024(13) 0.0012(12) -0.0031(12)
C11 0.0242(15) 0.0139(14) 0.0155(14) -0.0013(12) -0.0038(11) -0.0001(12)
C12 0.0206(14) 0.0140(14) 0.0149(13) -0.0016(12) 0.0024(11) 0.0008(11)

loop_
_atom_type_symbol
_atom_type_description
_atom_type_scat_dispersion_real
_atom_type_scat_dispersion_imag
_atom_type_scat_source
C C 0.0033 0.0016 'International Tables Vol C Tables 4.2.6.8 and 6.1.1.4'
H H 0.0000 0.0000 'International Tables Vol C Tables 4.2.6.8 and 6.1.1.4'
N N 0.0061 0.0033 'International Tables Vol C Tables 4.2.6.8 and 6.1.1.4'
O O 0.0106 0.0060 'International Tables Vol C Tables 4.2.6.8 and 6.1.1.4'

loop_
_geom_angle_atom_site_label_1
_geom_angle_atom_site_label_2
_geom_angle_atom_site_label_3
_geom_angle
C4 N1 N2 112.9(2)
C4 N1 C7 128.6(2)
N2 N1 C7 118.5(2)
C2 N2 N1 104.6(2)
C2 C1 H1A 109.5
C2 C1 H1B 109.5
H1A C1 H1B 109.5
C2 C1 H1C 109.5
H1A C1 H1C 109.5
H1B C1 H1C 109.5
N2 C2 C3 111.0(3)
N2 C2 C1 119.9(3)
C3 C2 C1 129.1(3)
C4 C3 C2 105.4(3)
C4 C3 C6 125.2(3)
C2 C3 C6 129.4(3)
N1 C4 C3 106.1(3)
N1 C4 C5 122.7(3)
C3 C4 C5 131.3(3)
C4 C5 H5A 109.5
C4 C5 H5B 109.5
H5A C5 H5B 109.5
C4 C5 H5C 109.5
H5A C5 H5C 109.5
H5B C5 H5C 109.5
O1 C6 C3 125.8(3)
O1 C6 H6 117.1
C3 C6 H6 117.1
C12 C7 C8 121.4(3)
C12 C7 N1 119.2(3)
C8 C7 N1 119.4(3)
C7 C8 C9 118.8(3)
C7 C8 H8 120.6
C9 C8 H8 120.6
C10 C9 C8 120.3(3)
C10 C9 H9 119.9
C8 C9 H9 119.9
C11 C10 C9 120.0(3)
C11 C10 H10 120.0
C9 C10 H10 120.0
C10 C11 C12 120.3(3)
C10 C11 H11 119.8
C12 C11 H11 119.8
C7 C12 C11 119.1(3)
C7 C12 H12 120.4
C11 C12 H12 120.4

loop_
_geom_bond_atom_site_label_1
_geom_bond_atom_site_label_2
_geom_bond_distance
O1 C6 1.226(4)
N1 C4 1.339(4)
N1 N2 1.379(3)
N1 C7 1.439(4)
N2 C2 1.325(4)
C1 C2 1.506(4)
C1 H1A 0.9800
C1 H1B 0.9800
C1 H1C 0.9800
C2 C3 1.419(4)
C3 C4 1.391(4)
C3 C6 1.450(4)
C4 C5 1.494(4)
C5 H5A 0.9800
C5 H5B 0.9800
C5 H5C 0.9800
C6 H6 0.9500
C7 C12 1.387(4)
C7 C8 1.388(4)
C8 C9 1.394(4)
C8 H8 0.9500
C9 C10 1.393(5)
C9 H9 0.9500
C10 C11 1.385(4)
C10 H10 0.9500
C11 C12 1.392(4)
C11 H11 0.9500
C12 H12 0.9500

loop_
_geom_hbond_atom_site_label_D
_geom_hbond_atom_site_label_H
_geom_hbond_atom_site_label_A
_geom_hbond_site_symmetry_A
_geom_hbond_distance_DH
_geom_hbond_distance_HA
_geom_hbond_distance_DA
_geom_hbond_angle_DHA
C8 H8 O1 3_666 0.95 2.43 3.315(4) 155
C11 H11 Cg1 2_545 0.95 2.71 3.509(4) 142

loop_
_geom_torsion_atom_site_label_1
_geom_torsion_atom_site_label_2
_geom_torsion_atom_site_label_3
_geom_torsion_atom_site_label_4
_geom_torsion
C4 N1 N2 C2 -0.6(3)
C7 N1 N2 C2 -178.7(3)
N1 N2 C2 C3 0.3(3)
N1 N2 C2 C1 -179.5(3)
N2 C2 C3 C4 0.0(4)
C1 C2 C3 C4 179.8(3)
N2 C2 C3 C6 178.1(3)
C1 C2 C3 C6 -2.2(6)
N2 N1 C4 C3 0.6(3)
C7 N1 C4 C3 178.5(3)
N2 N1 C4 C5 179.9(3)
C7 N1 C4 C5 -2.2(5)
C2 C3 C4 N1 -0.3(3)
C6 C3 C4 N1 -178.5(3)
C2 C3 C4 C5 -179.6(3)
C6 C3 C4 C5 2.2(5)
C4 C3 C6 O1 177.3(3)
C2 C3 C6 O1 -0.4(5)
C4 N1 C7 C12 -110.1(4)
N2 N1 C7 C12 67.7(4)
C4 N1 C7 C8 70.2(4)
N2 N1 C7 C8 -112.1(3)
C12 C7 C8 C9 0.2(5)
N1 C7 C8 C9 179.9(3)
C7 C8 C9 C10 -1.1(5)
C8 C9 C10 C11 0.8(5)
C9 C10 C11 C12 0.5(5)
C8 C7 C12 C11 1.1(5)
N1 C7 C12 C11 -178.7(3)
C10 C11 C12 C7 -1.4(5)

loop_
_cod_related_entry_id
_cod_related_entry_database
_cod_related_entry_code
1 ChemSpider 80475
